data_7704545
loop_
_publ_author_name
'Sugamata, Koh'
'Takagi, Chikaze'
'Awano, Keiko'
'Iihama, Teruyuki'
'Minoura, Mao'

_publ_section_title
;
 Structural analysis of and selective CO<sub>2</sub> adsorption in
 mixed-ligand hydroxamate-based metal-organic frameworks.
;
_journal_issue 29
_journal_name_full 'Dalton transactions (Cambridge, England : 2003)'
_journal_page_first 9948
_journal_page_last 9952
_journal_paper_doi 10.1039/d0dt01105c
_journal_volume 49
_journal_year 2020
_chemical_formula_moiety 'C25 H22 Co2 N5 O9'
_chemical_formula_sum 'C25 H22 Co2 N5 O9'
_chemical_formula_weight 654.33
_space_group_crystal_system monoclinic
_space_group_IT_number 15
_space_group_name_Hall '-C 2yc'
_space_group_name_H-M_alt 'C 1 2/c 1'
_atom_sites_solution_hydrogens geom
_audit_creation_method SHELXL-2018/1
_audit_update_record
;
2020-05-13 deposited with the CCDC.	2020-06-01 downloaded from the CCDC.
;
_cell_angle_alpha 90
_cell_angle_beta 102.058(2)
_cell_angle_gamma 90
_cell_formula_units_Z 8
_cell_length_a 37.3165(17)
_cell_length_b 11.9989(5)
_cell_length_c 17.9499(9)
_cell_measurement_reflns_used 9952
_cell_measurement_temperature 100(2)
_cell_measurement_theta_max 27.43
_cell_measurement_theta_min 2.19
_cell_volume 7859.9(6)
_computing_cell_refinement 'Bruker SAINT'
_computing_data_collection 'Bruker APEX2'
_computing_data_reduction 'Bruker SAINT'
_computing_molecular_graphics 'Bruker SHELXTL'
_computing_publication_material 'Bruker SHELXTL'
_computing_structure_refinement 'SHELXL-2014 (Sheldrick 2014)'
_computing_structure_solution 'SHELXS-97 (Sheldrick 2008)'
_diffrn_ambient_temperature 100(2)
_diffrn_measured_fraction_theta_full 0.999
_diffrn_measured_fraction_theta_max 0.999
_diffrn_measurement_device_type 'Bruker APEX-II CCD'
_diffrn_measurement_method '\f and \w scans'
_diffrn_radiation_type MoK\a
_diffrn_radiation_wavelength 0.71073
_diffrn_reflns_av_R_equivalents 0.0366
_diffrn_reflns_av_unetI/netI 0.0411
_diffrn_reflns_Laue_measured_fraction_full 0.999
_diffrn_reflns_Laue_measured_fraction_max 0.999
_diffrn_reflns_limit_h_max 45
_diffrn_reflns_limit_h_min -45
_diffrn_reflns_limit_k_max 14
_diffrn_reflns_limit_k_min -14
_diffrn_reflns_limit_l_max 15
_diffrn_reflns_limit_l_min -21
_diffrn_reflns_number 28390
_diffrn_reflns_point_group_measured_fraction_full 0.999
_diffrn_reflns_point_group_measured_fraction_max 0.999
_diffrn_reflns_theta_full 25.242
_diffrn_reflns_theta_max 25.499
_diffrn_reflns_theta_min 2.232
_exptl_absorpt_coefficient_mu 0.887
_exptl_absorpt_correction_T_max 0.7455
_exptl_absorpt_correction_T_min 0.7084
_exptl_absorpt_correction_type multi-scan
_exptl_absorpt_process_details SADABS-2014/5
_exptl_crystal_colour red
_exptl_crystal_density_diffrn 1.106
_exptl_crystal_density_method 'not measured'
_exptl_crystal_description plate
_exptl_crystal_F_000 2664
_exptl_crystal_size_max 0.050
_exptl_crystal_size_mid 0.050
_exptl_crystal_size_min 0.010
_exptl_transmission_factor_max 0.7455
_exptl_transmission_factor_min 0.7084
_refine_diff_density_max 1.843
_refine_diff_density_min -0.866
_refine_diff_density_rms 0.149
_refine_ls_extinction_method none
_refine_ls_goodness_of_fit_ref 1.120
_refine_ls_hydrogen_treatment constr
_refine_ls_matrix_type full
_refine_ls_number_parameters 370
_refine_ls_number_reflns 7317
_refine_ls_number_restraints 0
_refine_ls_restrained_S_all 1.120
_refine_ls_R_factor_all 0.0662
_refine_ls_R_factor_gt 0.0551
_refine_ls_shift/su_max 0.001
_refine_ls_shift/su_mean 0.000
_refine_ls_structure_factor_coef Fsqd
_refine_ls_weighting_details 'w=1/[\s^2^(Fo^2^)+(0.1121P)^2^+13.8124P] where P=(Fo^2^+2Fc^2^)/3'
_refine_ls_weighting_scheme calc
_refine_ls_wR_factor_gt 0.1732
_refine_ls_wR_factor_ref 0.1794
_reflns_Friedel_coverage 0.000
_reflns_number_gt 5818
_reflns_number_total 7317
_reflns_threshold_expression 'I > 2\s(I)'
_cod_data_source_file d0dt01105c2.cif
_cod_data_source_block MOF-2
_cod_depositor_comments 'Adding full bibliography for 7704544--7704545.cif.'
_cod_original_sg_symbol_H-M 'C 2/c'
_cod_database_code 7704545
_shelx_shelxl_version_number 2018/1
_shelx_space_group_comment
;
The symmetry employed for this shelxl refinement is uniquely defined
by the following loop, which should always be used as a source of
symmetry information in preference to the above space-group names.
They are only intended as comments.
;
_shelx_estimated_absorpt_t_min 0.957
_shelx_estimated_absorpt_t_max 0.991

loop_
_space_group_symop_operation_xyz
'x, y, z'
'-x, y, -z+1/2'
'x+1/2, y+1/2, z'
'-x+1/2, y+1/2, -z+1/2'
'-x, -y, -z'
'x, -y, z-1/2'
'-x+1/2, -y+1/2, -z'
'x+1/2, -y+1/2, z-1/2'

loop_
_atom_site_label
_atom_site_type_symbol
_atom_site_fract_x
_atom_site_fract_y
_atom_site_fract_z
_atom_site_U_iso_or_equiv
_atom_site_adp_type
_atom_site_occupancy
_atom_site_site_symmetry_order
_atom_site_calc_flag
_atom_site_refinement_flags_posn
_atom_site_refinement_flags_adp
_atom_site_refinement_flags_occupancy
_atom_site_disorder_assembly
_atom_site_disorder_group
Co1 Co 0.65536(2) 0.57042(4) 0.72523(3) 0.00838(16) Uani 1 1 d . . . . .
Co2 Co 0.61485(2) 0.31204(4) 0.70837(3) 0.01083(17) Uani 1 1 d . . . . .
O1 O 0.60738(7) 0.4829(2) 0.72092(14) 0.0122(6) Uani 1 1 d . . . . .
N1 N 0.57952(8) 0.5128(3) 0.66032(18) 0.0126(7) Uani 1 1 d . . . . .
H1 H 0.576199 0.582912 0.646185 0.015 Uiso 1 1 calc R U . . .
C1 C 0.55826(10) 0.4345(3) 0.6246(2) 0.0140(8) Uani 1 1 d . . . . .
O2 O 0.56300(7) 0.3330(2) 0.64111(16) 0.0183(6) Uani 1 1 d . . . . .
C2 C 0.52776(10) 0.4706(3) 0.5606(2) 0.0164(8) Uani 1 1 d . . . . .
C3 C 0.51634(11) 0.3952(3) 0.5016(2) 0.0227(10) Uani 1 1 d . . . . .
H2 H 0.527330 0.323580 0.503115 0.027 Uiso 1 1 calc R U . . .
C4 C 0.48871(11) 0.4257(3) 0.4405(3) 0.0228(10) Uani 1 1 d . . . . .
H3 H 0.481065 0.375376 0.399433 0.027 Uiso 1 1 calc R U . . .
O3 O 0.62931(7) 0.7256(2) 0.70979(15) 0.0166(6) Uani 1 1 d . . . . .
C5 C 0.60330(11) 0.7786(3) 0.6712(2) 0.0197(9) Uani 1 1 d . . . . .
O4 O 0.57580(9) 0.7388(2) 0.6287(2) 0.0419(10) Uani 1 1 d . . . . .
C6 C 0.60633(11) 0.9049(3) 0.6772(2) 0.0202(9) Uani 1 1 d . . . . .
C7 C 0.58535(15) 0.9743(4) 0.6238(3) 0.0429(14) Uani 1 1 d . . . . .
H4 H 0.568421 0.943594 0.581847 0.051 Uiso 1 1 calc R U . . .
C8 C 0.58915(15) 1.0887(4) 0.6316(3) 0.0405(14) Uani 1 1 d . . . . .
H5 H 0.574896 1.135321 0.594007 0.049 Uiso 1 1 calc R U . . .
N2 N 0.61216(9) 1.1360(3) 0.69031(19) 0.0189(8) Uani 1 1 d . . . . .
C9 C 0.63321(14) 1.0676(4) 0.7385(3) 0.0396(14) Uani 1 1 d . . . . .
H6 H 0.650806 1.099670 0.778740 0.048 Uiso 1 1 calc R U . . .
C10 C 0.63126(14) 0.9532(4) 0.7341(3) 0.0371(13) Uani 1 1 d . . . . .
H7 H 0.647168 0.908523 0.770347 0.045 Uiso 1 1 calc R U . . .
O5 O 0.65203(7) 0.5308(2) 0.61020(15) 0.0148(6) Uani 1 1 d . . . . .
C11 C 0.64501(10) 0.4367(3) 0.5800(2) 0.0123(8) Uani 1 1 d . . . . .
O6 O 0.63497(7) 0.3496(2) 0.60877(15) 0.0168(6) Uani 1 1 d . . . . .
C12 C 0.64949(10) 0.4278(3) 0.4979(2) 0.0132(8) Uani 1 1 d . . . . .
C13 C 0.67651(13) 0.4867(4) 0.4733(3) 0.0334(12) Uani 1 1 d . . . . .
H8 H 0.692590 0.533869 0.507419 0.040 Uiso 1 1 calc R U . . .
C14 C 0.67996(13) 0.4764(4) 0.3987(3) 0.0327(12) Uani 1 1 d . . . . .
H9 H 0.699650 0.513850 0.383263 0.039 Uiso 1 1 calc R U . . .
N3 N 0.65659(8) 0.4155(3) 0.34614(18) 0.0129(7) Uani 1 1 d . . . . .
C15 C 0.63076(12) 0.3609(4) 0.3712(2) 0.0302(11) Uani 1 1 d . . . . .
H10 H 0.614201 0.316777 0.335775 0.036 Uiso 1 1 calc R U . . .
C16 C 0.62626(13) 0.3639(4) 0.4453(3) 0.0307(11) Uani 1 1 d . . . . .
H11 H 0.607245 0.322121 0.459956 0.037 Uiso 1 1 calc R U . . .
O7 O 0.66729(7) 0.2865(2) 0.77030(15) 0.0151(6) Uani 1 1 d . . . . .
C17 C 0.69407(10) 0.3418(3) 0.7591(2) 0.0134(8) Uani 1 1 d . . . . .
O8 O 0.69500(7) 0.4436(2) 0.74512(15) 0.0139(6) Uani 1 1 d . . . . .
C18 C 0.72990(10) 0.2794(3) 0.7638(2) 0.0136(8) Uani 1 1 d . . . . .
C19 C 0.73729(10) 0.1834(3) 0.8076(2) 0.0144(8) Uani 1 1 d . . . . .
H12 H 0.719944 0.154781 0.834601 0.017 Uiso 1 1 calc R U . . .
C20 C 0.77040(10) 0.1309(3) 0.8109(2) 0.0147(8) Uani 1 1 d . . . . .
H13 H 0.775887 0.066902 0.842438 0.018 Uiso 1 1 calc R U . . .
N4 N 0.79516(8) 0.1654(3) 0.77209(19) 0.0145(7) Uani 1 1 d . . . . .
C21 C 0.78757(11) 0.2563(3) 0.7293(2) 0.0205(9) Uani 1 1 d . . . . .
H14 H 0.804847 0.280546 0.700720 0.025 Uiso 1 1 calc R U . . .
C22 C 0.75575(11) 0.3169(3) 0.7246(2) 0.0210(9) Uani 1 1 d . . . . .
H15 H 0.751688 0.383124 0.694971 0.025 Uiso 1 1 calc R U . . .
O9 O 0.59627(8) 0.2870(3) 0.81172(19) 0.0309(8) Uani 1 1 d . . . . .
N5 N 0.6101(2) 0.2675(7) 0.9419(4) 0.095(2) Uani 1 1 d . . . A 1
C23 C 0.6180(3) 0.2622(7) 0.8721(5) 0.087(3) Uani 1 1 d . . . A 1
H16 H 0.641796 0.237897 0.868711 0.104 Uiso 1 1 calc R U . A 1
C24 C 0.6413(3) 0.2274(8) 1.0039(5) 0.139(5) Uani 1 1 d . . . A 1
H17 H 0.634225 0.232937 1.053345 0.208 Uiso 1 1 calc R U . A 1
H18 H 0.646976 0.149673 0.994239 0.208 Uiso 1 1 calc R U . A 1
H19 H 0.663001 0.273734 1.004341 0.208 Uiso 1 1 calc R U . A 1
C25 C 0.5747(3) 0.3241(11) 0.9462(7) 0.153(5) Uani 1 1 d . . . . .
H20 H 0.571516 0.323584 0.999034 0.229 Uiso 1 1 calc R U . A 1
H21 H 0.575215 0.401214 0.928535 0.229 Uiso 1 1 calc R U . A 1
H22 H 0.554272 0.284330 0.913885 0.229 Uiso 1 1 calc R U . A 1

loop_
_atom_site_aniso_label
_atom_site_aniso_U_11
_atom_site_aniso_U_22
_atom_site_aniso_U_33
_atom_site_aniso_U_23
_atom_site_aniso_U_13
_atom_site_aniso_U_12
Co1 0.0081(3) 0.0058(3) 0.0109(3) -0.00068(19) 0.0012(2) -0.00062(18)
Co2 0.0091(3) 0.0068(3) 0.0155(3) 0.0014(2) 0.0001(2) -0.00029(18)
O1 0.0090(12) 0.0102(13) 0.0154(13) 0.0009(11) -0.0016(11) -0.0008(10)
N1 0.0096(15) 0.0090(15) 0.0173(17) 0.0037(13) -0.0015(13) 0.0036(12)
C1 0.0097(18) 0.0114(19) 0.019(2) -0.0014(16) -0.0008(16) -0.0003(14)
O2 0.0150(14) 0.0063(13) 0.0299(16) 0.0005(12) -0.0035(12) 0.0006(10)
C2 0.0111(18) 0.0131(19) 0.021(2) -0.0002(16) -0.0066(16) -0.0009(15)
C3 0.020(2) 0.0076(18) 0.036(3) -0.0048(18) -0.0062(19) 0.0053(15)
C4 0.020(2) 0.013(2) 0.030(2) -0.0074(17) -0.0066(19) -0.0009(16)
O3 0.0203(14) 0.0078(13) 0.0200(14) 0.0020(11) 0.0006(12) 0.0031(11)
C5 0.024(2) 0.0105(19) 0.022(2) 0.0025(17) -0.0027(18) 0.0007(16)
O4 0.038(2) 0.0120(15) 0.060(2) -0.0006(16) -0.0272(18) -0.0039(14)
C6 0.020(2) 0.0088(19) 0.027(2) 0.0000(17) -0.0067(18) -0.0009(16)
C7 0.048(3) 0.016(2) 0.052(3) -0.002(2) -0.019(3) -0.003(2)
C8 0.047(3) 0.015(2) 0.047(3) 0.000(2) -0.019(3) 0.005(2)
N2 0.0207(18) 0.0084(16) 0.0230(18) 0.0033(14) -0.0058(15) 0.0008(13)
C9 0.034(3) 0.018(2) 0.051(3) -0.003(2) -0.026(2) 0.002(2)
C10 0.034(3) 0.017(2) 0.047(3) 0.003(2) -0.021(2) 0.001(2)
O5 0.0203(14) 0.0120(13) 0.0119(13) -0.0037(11) 0.0030(11) -0.0033(11)
C11 0.0104(18) 0.0129(19) 0.0126(19) 0.0004(15) 0.0002(15) 0.0014(14)
O6 0.0212(14) 0.0115(13) 0.0187(14) -0.0017(11) 0.0065(12) 0.0002(11)
C12 0.0141(19) 0.0122(19) 0.0122(19) -0.0015(15) 0.0004(15) 0.0007(14)
C13 0.038(3) 0.046(3) 0.017(2) -0.008(2) 0.007(2) -0.028(2)
C14 0.028(2) 0.050(3) 0.020(2) -0.006(2) 0.005(2) -0.024(2)
N3 0.0121(15) 0.0118(15) 0.0145(16) -0.0011(13) 0.0021(13) 0.0014(12)
C15 0.031(3) 0.039(3) 0.021(2) -0.013(2) 0.007(2) -0.027(2)
C16 0.036(3) 0.037(3) 0.022(2) -0.010(2) 0.013(2) -0.024(2)
O7 0.0082(13) 0.0124(13) 0.0240(15) 0.0047(11) 0.0016(11) 0.0000(10)
C17 0.0120(19) 0.0142(19) 0.0125(18) 0.0002(15) -0.0013(15) 0.0030(15)
O8 0.0129(13) 0.0067(13) 0.0227(15) 0.0005(11) 0.0051(11) 0.0021(10)
C18 0.0112(18) 0.0093(17) 0.019(2) 0.0012(16) 0.0006(15) 0.0029(14)
C19 0.0123(18) 0.0137(19) 0.018(2) 0.0018(16) 0.0049(16) 0.0010(14)
C20 0.0173(19) 0.0104(18) 0.0172(19) 0.0051(15) 0.0052(16) 0.0033(15)
N4 0.0124(16) 0.0112(15) 0.0200(17) 0.0001(13) 0.0034(14) 0.0009(12)
C21 0.017(2) 0.016(2) 0.031(2) 0.0059(18) 0.0110(18) 0.0042(16)
C22 0.021(2) 0.015(2) 0.030(2) 0.0116(18) 0.0104(19) 0.0050(16)
O9 0.0229(16) 0.0415(19) 0.0286(18) 0.0206(15) 0.0060(14) -0.0005(14)
N5 0.129(6) 0.112(6) 0.057(4) -0.001(4) 0.047(4) 0.012(5)
C23 0.105(7) 0.066(5) 0.105(7) 0.003(5) 0.054(6) -0.009(5)
C24 0.187(11) 0.072(6) 0.108(8) 0.006(5) -0.082(8) 0.004(7)
C25 0.093(7) 0.219(14) 0.177(12) 0.079(10) 0.100(8) 0.034(8)

loop_
_atom_type_symbol
_atom_type_description
_atom_type_scat_dispersion_real
_atom_type_scat_dispersion_imag
_atom_type_scat_source
C C 0.0033 0.0016 'International Tables Vol C Tables 4.2.6.8 and 6.1.1.4'
H H 0.0000 0.0000 'International Tables Vol C Tables 4.2.6.8 and 6.1.1.4'
N N 0.0061 0.0033 'International Tables Vol C Tables 4.2.6.8 and 6.1.1.4'
O O 0.0106 0.0060 'International Tables Vol C Tables 4.2.6.8 and 6.1.1.4'
Co Co 0.3494 0.9721 'International Tables Vol C Tables 4.2.6.8 and 6.1.1.4'

loop_
_geom_angle_atom_site_label_1
_geom_angle_atom_site_label_2
_geom_angle_atom_site_label_3
_geom_angle
_geom_angle_site_symmetry_1
_geom_angle_site_symmetry_3
_geom_angle_publ_flag
O1 Co1 O3 94.15(10) . . ?
O1 Co1 O5 88.58(10) . . ?
O3 Co1 O5 98.12(11) . . ?
O1 Co1 O8 102.29(10) . . ?
O3 Co1 O8 163.47(10) . . ?
O5 Co1 O8 84.12(10) . . ?
O1 Co1 N4 178.51(11) . 4_656 ?
O3 Co1 N4 84.53(11) . 4_656 ?
O5 Co1 N4 90.92(11) . 4_656 ?
O8 Co1 N4 79.06(11) . 4_656 ?
O1 Co1 N3 85.07(11) . 6_566 ?
O3 Co1 N3 88.59(11) . 6_566 ?
O5 Co1 N3 171.09(11) . 6_566 ?
O8 Co1 N3 91.11(11) . 6_566 ?
N4 Co1 N3 95.58(12) 4_656 6_566 ?
O7 Co2 O2 176.78(11) . . ?
O7 Co2 O1 102.76(10) . . ?
O2 Co2 O1 79.30(10) . . ?
O7 Co2 O6 91.30(11) . . ?
O2 Co2 O6 86.28(11) . . ?
O1 Co2 O6 87.77(10) . . ?
O7 Co2 O9 87.39(11) . . ?
O2 Co2 O9 95.18(12) . . ?
O1 Co2 O9 88.26(12) . . ?
O6 Co2 O9 175.44(12) . . ?
O7 Co2 N2 86.79(11) . 1_545 ?
O2 Co2 N2 91.31(11) . 1_545 ?
O1 Co2 N2 169.86(11) . 1_545 ?
O6 Co2 N2 95.49(12) . 1_545 ?
O9 Co2 N2 88.80(14) . 1_545 ?
N1 O1 Co1 113.6(2) . . ?
N1 O1 Co2 105.34(19) . . ?
Co1 O1 Co2 111.68(11) . . ?
C1 N1 O1 118.5(3) . . ?
C1 N1 H1 120.7 . . ?
O1 N1 H1 120.7 . . ?
O2 C1 N1 122.6(3) . . ?
O2 C1 C2 120.4(3) . . ?
N1 C1 C2 116.9(3) . . ?
C1 O2 Co2 108.9(2) . . ?
C4 C2 C3 120.5(4) 5_666 . ?
C4 C2 C1 122.2(3) 5_666 . ?
C3 C2 C1 117.2(3) . . ?
C4 C3 C2 119.3(4) . . ?
C4 C3 H2 120.4 . . ?
C2 C3 H2 120.4 . . ?
C2 C4 C3 120.2(4) 5_666 . ?
C2 C4 H3 119.9 5_666 . ?
C3 C4 H3 119.9 . . ?
C5 O3 Co1 144.7(3) . . ?
O4 C5 O3 126.6(4) . . ?
O4 C5 C6 117.8(4) . . ?
O3 C5 C6 115.6(3) . . ?
C10 C6 C7 117.6(4) . . ?
C10 C6 C5 120.5(4) . . ?
C7 C6 C5 121.8(4) . . ?
C6 C7 C8 119.7(4) . . ?
C6 C7 H4 120.2 . . ?
C8 C7 H4 120.2 . . ?
N2 C8 C7 122.4(4) . . ?
N2 C8 H5 118.8 . . ?
C7 C8 H5 118.8 . . ?
C9 N2 C8 116.5(4) . . ?
C9 N2 Co2 120.7(3) . 1_565 ?
C8 N2 Co2 122.8(3) . 1_565 ?
N2 C9 C10 124.3(4) . . ?
N2 C9 H6 117.9 . . ?
C10 C9 H6 117.9 . . ?
C6 C10 C9 119.3(4) . . ?
C6 C10 H7 120.4 . . ?
C9 C10 H7 120.4 . . ?
C11 O5 Co1 126.4(2) . . ?
O5 C11 O6 128.5(4) . . ?
O5 C11 C12 115.3(3) . . ?
O6 C11 C12 116.2(3) . . ?
C11 O6 Co2 135.2(3) . . ?
C16 C12 C13 117.6(4) . . ?
C16 C12 C11 121.6(4) . . ?
C13 C12 C11 120.7(3) . . ?
C12 C13 C14 119.3(4) . . ?
C12 C13 H8 120.3 . . ?
C14 C13 H8 120.3 . . ?
N3 C14 C13 123.1(4) . . ?
N3 C14 H9 118.4 . . ?
C13 C14 H9 118.4 . . ?
C15 N3 C14 116.1(4) . . ?
C15 N3 Co1 121.0(3) . 6_565 ?
C14 N3 Co1 122.0(3) . 6_565 ?
N3 C15 C16 124.2(4) . . ?
N3 C15 H10 117.9 . . ?
C16 C15 H10 117.9 . . ?
C12 C16 C15 119.5(4) . . ?
C12 C16 H11 120.2 . . ?
C15 C16 H11 120.2 . . ?
C17 O7 Co2 122.3(2) . . ?
O8 C17 O7 127.5(3) . . ?
O8 C17 C18 115.6(3) . . ?
O7 C17 C18 116.9(3) . . ?
C17 O8 Co1 134.0(2) . . ?
C22 C18 C19 118.7(3) . . ?
C22 C18 C17 120.7(3) . . ?
C19 C18 C17 120.6(3) . . ?
C20 C19 C18 118.3(4) . . ?
C20 C19 H12 120.8 . . ?
C18 C19 H12 120.8 . . ?
N4 C20 C19 123.2(3) . . ?
N4 C20 H13 118.4 . . ?
C19 C20 H13 118.4 . . ?
C21 N4 C20 118.0(3) . . ?
C21 N4 Co1 121.5(3) . 4_646 ?
C20 N4 Co1 120.4(2) . 4_646 ?
N4 C21 C22 123.0(4) . . ?
N4 C21 H14 118.5 . . ?
C22 C21 H14 118.5 . . ?
C21 C22 C18 118.7(4) . . ?
C21 C22 H15 120.7 . . ?
C18 C22 H15 120.7 . . ?
C23 O9 Co2 121.4(4) . . ?
C23 N5 C25 115.7(8) . . ?
C23 N5 C24 112.7(8) . . ?
C25 N5 C24 131.0(8) . . ?
O9 C23 N5 124.8(8) . . ?
O9 C23 H16 117.6 . . ?
N5 C23 H16 117.6 . . ?
N5 C24 H17 109.5 . . ?
N5 C24 H18 109.5 . . ?
H17 C24 H18 109.5 . . ?
N5 C24 H19 109.5 . . ?
H17 C24 H19 109.5 . . ?
H18 C24 H19 109.5 . . ?
N5 C25 H20 109.5 . . ?
N5 C25 H21 109.5 . . ?
H20 C25 H21 109.5 . . ?
N5 C25 H22 109.5 . . ?
H20 C25 H22 109.5 . . ?
H21 C25 H22 109.5 . . ?

loop_
_geom_bond_atom_site_label_1
_geom_bond_atom_site_label_2
_geom_bond_distance
_geom_bond_site_symmetry_2
_geom_bond_publ_flag
Co1 O1 2.063(2) . ?
Co1 O3 2.092(3) . ?
Co1 O5 2.097(3) . ?
Co1 O8 2.100(2) . ?
Co1 N4 2.162(3) 4_656 ?
Co1 N3 2.168(3) 6_566 ?
Co2 O7 2.062(2) . ?
Co2 O2 2.071(3) . ?
Co2 O1 2.088(3) . ?
Co2 O6 2.127(3) . ?
Co2 O9 2.133(3) . ?
Co2 N2 2.136(3) 1_545 ?
O1 N1 1.386(4) . ?
N1 C1 1.308(5) . ?
N1 H1 0.8800 . ?
C1 O2 1.258(4) . ?
C1 C2 1.502(5) . ?
C2 C4 1.386(5) 5_666 ?
C2 C3 1.390(6) . ?
C3 C4 1.389(6) . ?
C3 H2 0.9500 . ?
C4 H3 0.9500 . ?
O3 C5 1.243(5) . ?
C5 O4 1.239(5) . ?
C5 C6 1.522(5) . ?
C6 C10 1.359(6) . ?
C6 C7 1.383(6) . ?
C7 C8 1.384(6) . ?
C7 H4 0.9500 . ?
C8 N2 1.338(6) . ?
C8 H5 0.9500 . ?
N2 C9 1.324(5) . ?
C9 C10 1.376(6) . ?
C9 H6 0.9500 . ?
C10 H7 0.9500 . ?
O5 C11 1.256(4) . ?
C11 O6 1.257(5) . ?
C11 C12 1.520(5) . ?
C12 C16 1.375(6) . ?
C12 C13 1.378(6) . ?
C13 C14 1.378(6) . ?
C13 H8 0.9500 . ?
C14 N3 1.357(5) . ?
C14 H9 0.9500 . ?
N3 C15 1.320(5) . ?
C15 C16 1.375(6) . ?
C15 H10 0.9500 . ?
C16 H11 0.9500 . ?
O7 C17 1.251(5) . ?
C17 O8 1.249(5) . ?
C17 C18 1.519(5) . ?
C18 C22 1.383(6) . ?
C18 C19 1.389(5) . ?
C19 C20 1.378(5) . ?
C19 H12 0.9500 . ?
C20 N4 1.334(5) . ?
C20 H13 0.9500 . ?
N4 C21 1.329(5) . ?
C21 C22 1.380(6) . ?
C21 H14 0.9500 . ?
C22 H15 0.9500 . ?
O9 C23 1.246(10) . ?
N5 C23 1.345(10) . ?
N5 C25 1.502(11) . ?
N5 C24 1.512(10) . ?
C23 H16 0.9500 . ?
C24 H17 0.9800 . ?
C24 H18 0.9800 . ?
C24 H19 0.9800 . ?
C25 H20 0.9800 . ?
C25 H21 0.9800 . ?
C25 H22 0.9800 . ?

loop_
_geom_torsion_atom_site_label_1
_geom_torsion_atom_site_label_2
_geom_torsion_atom_site_label_3
_geom_torsion_atom_site_label_4
_geom_torsion
_geom_torsion_site_symmetry_1
_geom_torsion_site_symmetry_2
_geom_torsion_site_symmetry_3
_geom_torsion_site_symmetry_4
_geom_torsion_publ_flag
Co1 O1 N1 C1 141.0(3) . . . . ?
Co2 O1 N1 C1 18.4(4) . . . . ?
O1 N1 C1 O2 -2.9(6) . . . . ?
O1 N1 C1 C2 178.4(3) . . . . ?
N1 C1 O2 Co2 -14.9(5) . . . . ?
C2 C1 O2 Co2 163.8(3) . . . . ?
O2 C1 C2 C4 151.9(4) . . . 5_666 ?
N1 C1 C2 C4 -29.3(6) . . . 5_666 ?
O2 C1 C2 C3 -28.1(6) . . . . ?
N1 C1 C2 C3 150.7(4) . . . . ?
C4 C2 C3 C4 1.3(7) 5_666 . . . ?
C1 C2 C3 C4 -178.8(4) . . . . ?
C2 C3 C4 C2 -1.3(7) . . . 5_666 ?
Co1 O3 C5 O4 16.3(8) . . . . ?
Co1 O3 C5 C6 -163.2(3) . . . . ?
O4 C5 C6 C10 165.8(5) . . . . ?
O3 C5 C6 C10 -14.7(7) . . . . ?
O4 C5 C6 C7 -17.4(7) . . . . ?
O3 C5 C6 C7 162.2(5) . . . . ?
C10 C6 C7 C8 -2.9(8) . . . . ?
C5 C6 C7 C8 -179.9(5) . . . . ?
C6 C7 C8 N2 -1.1(9) . . . . ?
C7 C8 N2 C9 4.4(8) . . . . ?
C7 C8 N2 Co2 -174.4(5) . . . 1_565 ?
C8 N2 C9 C10 -3.8(9) . . . . ?
Co2 N2 C9 C10 175.0(5) 1_565 . . . ?
C7 C6 C10 C9 3.5(8) . . . . ?
C5 C6 C10 C9 -179.5(5) . . . . ?
N2 C9 C10 C6 -0.1(10) . . . . ?
Co1 O5 C11 O6 7.8(6) . . . . ?
Co1 O5 C11 C12 -171.9(2) . . . . ?
O5 C11 O6 Co2 13.6(6) . . . . ?
C12 C11 O6 Co2 -166.7(2) . . . . ?
O5 C11 C12 C16 -143.5(4) . . . . ?
O6 C11 C12 C16 36.8(5) . . . . ?
O5 C11 C12 C13 34.5(5) . . . . ?
O6 C11 C12 C13 -145.3(4) . . . . ?
C16 C12 C13 C14 -2.2(7) . . . . ?
C11 C12 C13 C14 179.7(4) . . . . ?
C12 C13 C14 N3 3.9(8) . . . . ?
C13 C14 N3 C15 -3.1(7) . . . . ?
C13 C14 N3 Co1 166.3(4) . . . 6_565 ?
C14 N3 C15 C16 0.8(7) . . . . ?
Co1 N3 C15 C16 -168.7(4) 6_565 . . . ?
C13 C12 C16 C15 0.1(7) . . . . ?
C11 C12 C16 C15 178.1(4) . . . . ?
N3 C15 C16 C12 0.6(8) . . . . ?
Co2 O7 C17 O8 39.7(5) . . . . ?
Co2 O7 C17 C18 -141.1(3) . . . . ?
O7 C17 O8 Co1 -5.2(6) . . . . ?
C18 C17 O8 Co1 175.6(2) . . . . ?
O8 C17 C18 C22 -26.7(5) . . . . ?
O7 C17 C18 C22 154.0(4) . . . . ?
O8 C17 C18 C19 153.4(4) . . . . ?
O7 C17 C18 C19 -25.9(5) . . . . ?
C22 C18 C19 C20 1.0(6) . . . . ?
C17 C18 C19 C20 -179.0(3) . . . . ?
C18 C19 C20 N4 -2.4(6) . . . . ?
C19 C20 N4 C21 1.3(6) . . . . ?
C19 C20 N4 Co1 -175.6(3) . . . 4_646 ?
C20 N4 C21 C22 1.2(6) . . . . ?
Co1 N4 C21 C22 178.0(3) 4_646 . . . ?
N4 C21 C22 C18 -2.5(7) . . . . ?
C19 C18 C22 C21 1.2(6) . . . . ?
C17 C18 C22 C21 -178.7(4) . . . . ?
Co2 O9 C23 N5 165.6(6) . . . . ?
C25 N5 C23 O9 -9.8(13) . . . . ?
C24 N5 C23 O9 177.5(7) . . . . ?
